data_1548462
loop_
_publ_author_name
'Wang, Long'
'Dong, Shunxi'
'Daniliuc, Constantin G.'
'Liu, Lei'
'Grimme, Stefan'
'Knitsch, Robert'
'Eckert, Hellmut'
'Hansen, Michael Ryan'
'Kehr, Gerald'
'Erker, Gerhard'

_publ_section_title
;
 Formation of macrocyclic ring systems by carbonylation of trifunctional
 P/B/B frustrated Lewis pairs.
;
_journal_issue 6
_journal_name_full 'Chemical science'
_journal_page_first 1544
_journal_page_last 1550
_journal_paper_doi 10.1039/c7sc04394e
_journal_volume 9
_journal_year 2018
_chemical_formula_sum 'C40 H34 B F10 P'
_chemical_formula_weight 746.45
_space_group_crystal_system monoclinic
_space_group_IT_number 14
_space_group_name_Hall '-P 2yn'
_space_group_name_H-M_alt 'P 1 21/n 1'
_symmetry_space_group_name_Hall '-P 2yn'
_symmetry_space_group_name_H-M 'P 1 21/n 1'
_atom_sites_solution_hydrogens mixed
_audit_update_record
;
2017-05-12 deposited with the CCDC.
2017-12-14 downloaded from the CCDC.
;
_cell_angle_alpha 90
_cell_angle_beta 94.223(2)
_cell_angle_gamma 90
_cell_formula_units_Z 4
_cell_length_a 13.2212(8)
_cell_length_b 16.1944(12)
_cell_length_c 19.5088(13)
_cell_measurement_reflns_used 5505
_cell_measurement_temperature 100.(2)
_cell_measurement_theta_max 25.3803
_cell_measurement_theta_min 2.3025
_cell_volume 4165.7(5)
_computing_cell_refinement 'SAINT V8.34A (Bruker AXS Inc., 2013)'
_computing_data_collection
;

APEX2 v.2014.1-1 (Bruker AXS Inc., 2014)


;
_computing_data_reduction 'SAINT V8.34A (Bruker AXS Inc., 2013)'
_computing_molecular_graphics 'XP (Sheldrick, 2014)'
_computing_publication_material 'SHELXL-2014 (Sheldrick, 2014)'
_computing_structure_refinement 'SHELXL-2014 (Sheldrick, 2014)'
_computing_structure_solution 'SHELXL-2014 (Sheldrick, 2014)'
_diffrn_ambient_temperature 100.(2)
_diffrn_detector_area_resol_mean 10.4167
_diffrn_measured_fraction_theta_full 0.999
_diffrn_measured_fraction_theta_max 0.999
_diffrn_measurement_device_type 'Bruker D8 Venture PHOTON 100 CMOS'
_diffrn_measurement_method 'omega and phi scans'
_diffrn_radiation_monochromator 'MX mirror'
_diffrn_radiation_type 'Mo K\a'
_diffrn_radiation_wavelength 0.71073
_diffrn_reflns_av_R_equivalents 0.1527
_diffrn_reflns_av_unetI/netI 0.0851
_diffrn_reflns_limit_h_max 15
_diffrn_reflns_limit_h_min -15
_diffrn_reflns_limit_k_max 19
_diffrn_reflns_limit_k_min -19
_diffrn_reflns_limit_l_max 23
_diffrn_reflns_limit_l_min -23
_diffrn_reflns_number 46282
_diffrn_reflns_theta_full 25.03
_diffrn_reflns_theta_max 25.03
_diffrn_reflns_theta_min 2.20
_diffrn_source 'Mo ImS'
_diffrn_source_type 'micro focus tube'
_exptl_absorpt_coefficient_mu 0.136
_exptl_absorpt_correction_T_max 0.99
_exptl_absorpt_correction_T_min 0.91
_exptl_absorpt_correction_type multi-scan
_exptl_absorpt_process_details
;
Bruker AXS (2014). SADABS, Version 2014/2, Bruker AXS Inc., Madison, Wisconsin,
USA.
;
_exptl_crystal_colour colourless
_exptl_crystal_density_diffrn 1.190
_exptl_crystal_density_method 'not measured'
_exptl_crystal_description plate
_exptl_crystal_F_000 1536
_exptl_crystal_size_max 0.388
_exptl_crystal_size_mid 0.206
_exptl_crystal_size_min 0.044
_platon_squeeze_details
;
One and a half badly disordered dichloromethane molecules were found in
the asymmetrical unit and could not be satisfactorily refined. The program 
SQUEEZE (Spek, A.L. (2015). Acta Cryst. C71, 9-18) was therefore used to
remove mathematically the effect of the solvent.
The quoted formula and derived parameters are not included the squeezed
solvent molecules. 
;
_refine_diff_density_max 0.306
_refine_diff_density_min -0.285
_refine_ls_extinction_method none
_refine_ls_goodness_of_fit_ref 1.020
_refine_ls_hydrogen_treatment mixed
_refine_ls_matrix_type full
_refine_ls_number_parameters 479
_refine_ls_number_reflns 7340
_refine_ls_number_restraints 0
_refine_ls_restrained_S_all 1.020
_refine_ls_R_factor_all 0.1101
_refine_ls_R_factor_gt 0.0607
_refine_ls_shift/su_max 0.000
_refine_ls_shift/su_mean 0.000
_refine_ls_structure_factor_coef Fsqd
_refine_ls_weighting_details 'w=1/[\s^2^(Fo^2^)+(0.0608P)^2^+2.6991P] where P=(Fo^2^+2Fc^2^)/3'
_refine_ls_weighting_scheme calc
_refine_ls_wR_factor_gt 0.1257
_refine_ls_wR_factor_ref 0.1436
_reflns_number_gt 4607
_reflns_number_total 7340
_reflns_threshold_expression 'I > 2\s(I)'
_cod_data_source_file c7sc04394e2.cif
_cod_data_source_block erk8655
_cod_depositor_comments 'Adding full bibliography for 1548459--1548464.cif.'
_cod_database_code 1548462
_platon_squeeze_void_probe_radius 1.20

loop_
_space_group_symop_operation_xyz
'x, y, z'
'-x+1/2, y+1/2, -z+1/2'
'-x, -y, -z'
'x-1/2, -y-1/2, z-1/2'

loop_
_atom_site_type_symbol
_atom_site_label
_atom_site_fract_x
_atom_site_fract_y
_atom_site_fract_z
_atom_site_U_iso_or_equiv
_atom_site_adp_type
_atom_site_calc_flag
_atom_site_refinement_flags_adp
_atom_site_refinement_flags_posn
_atom_site_occupancy
P P1 0.74665(6) 0.62457(6) 0.47702(4) 0.0164(2) Uani d . . 1
H H1 0.770(2) 0.6016(17) 0.4153(14) 0.009(8) Uiso d . . 1
B B1 0.7483(3) 0.4419(2) 0.54560(19) 0.0173(9) Uani d . . 1
C C1 0.6338(2) 0.5694(2) 0.49296(17) 0.0177(8) Uani d . . 1
H H1A 0.6102 0.5866 0.5378 0.021 Uiso calc U R 1
H H1B 0.5798 0.5828 0.4568 0.021 Uiso calc U R 1
C C2 0.6533(2) 0.47563(19) 0.49368(16) 0.0144(7) Uani d . . 1
H H2A 0.6654 0.4582 0.4463 0.017 Uiso calc U R 1
H H2B 0.5906 0.4477 0.5062 0.017 Uiso calc U R 1
C C3 0.8445(2) 0.5865(2) 0.53678(17) 0.0206(8) Uani d . . 1
H H3A 0.9101 0.6129 0.5285 0.025 Uiso calc U R 1
H H3B 0.8284 0.5991 0.5844 0.025 Uiso calc U R 1
C C4 0.8513(2) 0.4921(2) 0.52637(17) 0.0193(8) Uani d . . 1
H H4A 0.91 0.4706 0.5553 0.023 Uiso calc U R 1
H H4B 0.8636 0.4808 0.4778 0.023 Uiso calc U R 1
C C11 0.7258(2) 0.7343(2) 0.46868(16) 0.0156(7) Uani d . . 1
C C12 0.7032(2) 0.7832(2) 0.52574(16) 0.0190(8) Uani d . . 1
C C13 0.6786(3) 0.8659(2) 0.51527(17) 0.0268(9) Uani d . . 1
H H13 0.6628 0.899 0.5533 0.032 Uiso calc U R 1
C C14 0.6766(3) 0.9009(2) 0.45042(18) 0.0289(9) Uani d . . 1
H H14 0.6594 0.9575 0.4441 0.035 Uiso calc U R 1
C C15 0.6998(3) 0.8531(2) 0.39490(17) 0.0259(9) Uani d . . 1
H H15 0.6982 0.8776 0.3506 0.031 Uiso calc U R 1
C C16 0.7253(2) 0.7703(2) 0.40232(16) 0.0176(8) Uani d . . 1
C C21 0.7048(2) 0.7501(2) 0.59742(16) 0.0180(8) Uani d . . 1
C C22 0.6142(2) 0.7245(2) 0.62431(16) 0.0192(8) Uani d . . 1
C C23 0.6164(3) 0.6980(2) 0.69226(16) 0.0215(8) Uani d . . 1
H H23 0.5552 0.6801 0.7101 0.026 Uiso calc U R 1
C C24 0.7055(3) 0.6972(2) 0.73476(16) 0.0236(8) Uani d . . 1
C C25 0.7943(3) 0.7245(2) 0.70724(17) 0.0276(9) Uani d . . 1
H H25 0.8557 0.725 0.7358 0.033 Uiso calc U R 1
C C26 0.7956(3) 0.7508(2) 0.63966(17) 0.0251(9) Uani d . . 1
C C27 0.5138(2) 0.7290(2) 0.58264(17) 0.0263(9) Uani d . . 1
H H27A 0.4819 0.7825 0.5902 0.039 Uiso calc U R 1
H H27B 0.4695 0.6846 0.5969 0.039 Uiso calc U R 1
H H27C 0.5247 0.7227 0.5338 0.039 Uiso calc U R 1
C C28 0.7060(3) 0.6722(2) 0.80906(16) 0.0300(9) Uani d . . 1
H H28A 0.7687 0.6421 0.8224 0.045 Uiso calc U R 1
H H28B 0.6475 0.6366 0.8155 0.045 Uiso calc U R 1
H H28C 0.7022 0.7216 0.8377 0.045 Uiso calc U R 1
C C29 0.8935(3) 0.7825(3) 0.61375(19) 0.0371(10) Uani d . . 1
H H29A 0.9048 0.7561 0.5698 0.056 Uiso calc U R 1
H H29B 0.95 0.7696 0.6473 0.056 Uiso calc U R 1
H H29C 0.8889 0.8425 0.6073 0.056 Uiso calc U R 1
C C31 0.7515(2) 0.7230(2) 0.33975(16) 0.0179(8) Uani d . . 1
C C32 0.6744(2) 0.6868(2) 0.29613(16) 0.0207(8) Uani d . . 1
C C33 0.7010(3) 0.6453(2) 0.23788(16) 0.0237(8) Uani d . . 1
H H33 0.6491 0.6211 0.2081 0.028 Uiso calc U R 1
C C34 0.8013(3) 0.6381(2) 0.22177(16) 0.0249(9) Uani d . . 1
C C35 0.8758(3) 0.6745(2) 0.26547(17) 0.0258(9) Uani d . . 1
H H35 0.9446 0.6701 0.255 0.031 Uiso calc U R 1
C C36 0.8530(2) 0.7174(2) 0.32433(16) 0.0207(8) Uani d . . 1
C C37 0.5640(3) 0.6913(3) 0.31114(19) 0.0329(10) Uani d . . 1
H H37A 0.5509 0.6517 0.3475 0.049 Uiso calc U R 1
H H37B 0.5213 0.6778 0.2694 0.049 Uiso calc U R 1
H H37C 0.5482 0.7472 0.3263 0.049 Uiso calc U R 1
C C38 0.8279(3) 0.5911(3) 0.15863(19) 0.0432(11) Uani d . . 1
H H38A 0.8527 0.6297 0.125 0.065 Uiso calc U R 1
H H38B 0.7674 0.5627 0.1384 0.065 Uiso calc U R 1
H H38C 0.8808 0.5504 0.1715 0.065 Uiso calc U R 1
C C39 0.9366(3) 0.7561(3) 0.37033(19) 0.0313(9) Uani d . . 1
H H39A 1.002 0.7456 0.3515 0.047 Uiso calc U R 1
H H39B 0.9367 0.7322 0.4165 0.047 Uiso calc U R 1
H H39C 0.9253 0.8158 0.3729 0.047 Uiso calc U R 1
C C41 0.7339(2) 0.4519(2) 0.62919(16) 0.0182(8) Uani d . . 1
C C42 0.6479(2) 0.4771(2) 0.66032(16) 0.0209(8) Uani d . . 1
F F42 0.56216(13) 0.49878(13) 0.62170(9) 0.0251(5) Uani d . . 1
C C43 0.6389(3) 0.4806(2) 0.73080(17) 0.0232(8) Uani d . . 1
F F43 0.55196(15) 0.50508(14) 0.75611(10) 0.0349(5) Uani d . . 1
C C44 0.7200(3) 0.4588(2) 0.77450(16) 0.0279(9) Uani d . . 1
F F44 0.71414(18) 0.46347(14) 0.84345(9) 0.0413(6) Uani d . . 1
C C45 0.8072(3) 0.4324(2) 0.74794(17) 0.0302(9) Uani d . . 1
F F45 0.88777(17) 0.40924(15) 0.79066(10) 0.0461(6) Uani d . . 1
C C46 0.8114(3) 0.4286(2) 0.67736(17) 0.0241(8) Uani d . . 1
F F46 0.89904(15) 0.39754(14) 0.65577(10) 0.0359(6) Uani d . . 1
C C51 0.7544(2) 0.3410(2) 0.53284(15) 0.0157(7) Uani d . . 1
C C52 0.6733(2) 0.2902(2) 0.54881(16) 0.0168(8) Uani d . . 1
F F52 0.59214(13) 0.32505(12) 0.57638(9) 0.0215(4) Uani d . . 1
C C53 0.6688(2) 0.2065(2) 0.53993(16) 0.0197(8) Uani d . . 1
F F53 0.58793(14) 0.16267(12) 0.55867(10) 0.0292(5) Uani d . . 1
C C54 0.7484(3) 0.1661(2) 0.51366(17) 0.0224(8) Uani d . . 1
F F54 0.74663(16) 0.08338(12) 0.50675(10) 0.0331(5) Uani d . . 1
C C55 0.8300(2) 0.2115(2) 0.49620(16) 0.0222(8) Uani d . . 1
F F55 0.90897(15) 0.17286(13) 0.46958(11) 0.0366(6) Uani d . . 1
C C56 0.8313(2) 0.2958(2) 0.50590(16) 0.0167(8) Uani d . . 1
F F56 0.91665(13) 0.33453(12) 0.48761(10) 0.0276(5) Uani d . . 1

loop_
_atom_site_aniso_label
_atom_site_aniso_U_11
_atom_site_aniso_U_22
_atom_site_aniso_U_33
_atom_site_aniso_U_12
_atom_site_aniso_U_13
_atom_site_aniso_U_23
P1 0.0165(5) 0.0142(5) 0.0182(4) -0.0016(4) 0.0001(3) 0.0004(4)
B1 0.016(2) 0.017(2) 0.0188(19) -0.0010(17) 0.0003(16) -0.0002(17)
C1 0.0150(17) 0.016(2) 0.0218(17) -0.0010(15) -0.0016(14) 0.0023(15)
C2 0.0145(17) 0.0108(18) 0.0176(17) -0.0022(14) -0.0014(13) 0.0001(14)
C3 0.0118(17) 0.020(2) 0.0293(19) -0.0045(15) -0.0033(15) 0.0046(16)
C4 0.0132(17) 0.019(2) 0.0257(18) 0.0000(15) -0.0020(14) 0.0014(15)
C11 0.0141(17) 0.0145(19) 0.0177(17) -0.0015(14) -0.0011(14) -0.0002(14)
C12 0.0229(19) 0.016(2) 0.0180(17) -0.0051(16) -0.0012(14) -0.0002(15)
C13 0.042(2) 0.018(2) 0.0201(18) -0.0015(18) 0.0026(16) -0.0054(16)
C14 0.044(2) 0.014(2) 0.030(2) 0.0024(18) 0.0065(18) -0.0010(16)
C15 0.040(2) 0.016(2) 0.0221(19) -0.0020(17) 0.0032(16) 0.0035(16)
C16 0.0160(17) 0.022(2) 0.0152(17) -0.0056(15) 0.0000(14) 0.0015(15)
C21 0.0235(19) 0.0128(19) 0.0168(17) -0.0004(15) -0.0051(14) -0.0034(14)
C22 0.0230(19) 0.018(2) 0.0160(17) 0.0019(15) -0.0016(14) -0.0049(15)
C23 0.0217(19) 0.027(2) 0.0158(17) -0.0008(16) 0.0016(15) -0.0049(15)
C24 0.032(2) 0.024(2) 0.0146(17) -0.0002(17) -0.0050(15) -0.0058(15)
C25 0.024(2) 0.036(2) 0.0207(19) -0.0026(18) -0.0122(16) -0.0060(17)
C26 0.0222(19) 0.030(2) 0.0228(19) -0.0043(17) 0.0008(16) -0.0086(16)
C27 0.0189(19) 0.033(2) 0.0265(19) 0.0025(17) -0.0033(15) -0.0042(17)
C28 0.039(2) 0.033(2) 0.0169(18) 0.0044(19) -0.0043(16) -0.0031(17)
C29 0.031(2) 0.049(3) 0.031(2) -0.012(2) -0.0003(18) -0.007(2)
C31 0.0270(19) 0.0135(19) 0.0136(16) -0.0009(15) 0.0045(14) 0.0026(14)
C32 0.0249(19) 0.020(2) 0.0176(18) -0.0027(16) 0.0037(15) 0.0023(15)
C33 0.029(2) 0.024(2) 0.0170(18) -0.0066(17) -0.0035(15) 0.0009(15)
C34 0.035(2) 0.023(2) 0.0172(18) 0.0019(17) 0.0072(16) -0.0006(16)
C35 0.027(2) 0.028(2) 0.0234(19) 0.0003(17) 0.0079(16) -0.0012(17)
C36 0.0223(19) 0.019(2) 0.0210(18) -0.0049(16) 0.0001(15) 0.0011(15)
C37 0.026(2) 0.046(3) 0.026(2) -0.0093(19) 0.0020(16) -0.0027(18)
C38 0.050(3) 0.057(3) 0.023(2) 0.005(2) 0.0095(19) -0.015(2)
C39 0.022(2) 0.040(3) 0.032(2) -0.0080(18) 0.0006(17) -0.0080(19)
C41 0.0210(18) 0.0131(19) 0.0203(17) -0.0005(15) -0.0005(15) -0.0011(14)
C42 0.0201(19) 0.021(2) 0.0208(18) -0.0001(15) -0.0025(15) 0.0036(15)
F42 0.0172(10) 0.0372(13) 0.0210(10) -0.0007(9) 0.0017(8) -0.0003(9)
C43 0.029(2) 0.017(2) 0.0242(19) 0.0014(16) 0.0052(16) -0.0014(16)
F43 0.0363(13) 0.0426(15) 0.0274(11) 0.0024(11) 0.0120(10) 0.0002(10)
C44 0.047(2) 0.024(2) 0.0120(18) 0.0035(19) 0.0014(17) 0.0026(15)
F44 0.0709(16) 0.0393(15) 0.0135(10) 0.0093(12) 0.0027(10) 0.0035(10)
C45 0.041(2) 0.031(2) 0.0175(19) 0.0104(19) -0.0094(17) 0.0052(17)
F45 0.0581(15) 0.0541(17) 0.0233(11) 0.0263(13) -0.0152(11) -0.0004(11)
C46 0.029(2) 0.020(2) 0.0230(19) 0.0087(16) -0.0006(16) -0.0012(16)
F46 0.0319(12) 0.0469(15) 0.0275(11) 0.0224(11) -0.0070(9) -0.0014(10)
C51 0.0149(17) 0.020(2) 0.0111(16) -0.0010(15) -0.0058(13) 0.0030(14)
C52 0.0135(17) 0.022(2) 0.0148(16) 0.0028(15) -0.0027(14) 0.0017(15)
F52 0.0145(10) 0.0207(11) 0.0299(11) -0.0005(9) 0.0054(8) 0.0012(9)
C53 0.0201(19) 0.018(2) 0.0198(18) -0.0052(16) -0.0080(15) 0.0036(15)
F53 0.0249(11) 0.0218(12) 0.0396(12) -0.0118(9) -0.0062(9) 0.0045(10)
C54 0.030(2) 0.013(2) 0.0221(18) -0.0001(17) -0.0111(16) -0.0033(15)
F54 0.0473(14) 0.0139(12) 0.0369(12) -0.0001(10) -0.0051(10) -0.0041(10)
C55 0.0216(19) 0.025(2) 0.0199(18) 0.0092(17) 0.0016(15) -0.0009(16)
F55 0.0355(13) 0.0299(13) 0.0456(13) 0.0139(10) 0.0123(10) -0.0056(11)
C56 0.0143(17) 0.017(2) 0.0189(17) 0.0008(15) 0.0013(14) 0.0034(15)
F56 0.0192(11) 0.0256(13) 0.0393(12) -0.0009(9) 0.0117(9) 0.0022(10)

loop_
_atom_type_symbol
_atom_type_description
_atom_type_scat_dispersion_real
_atom_type_scat_dispersion_imag
_atom_type_scat_source
C C 0.0033 0.0016 'International Tables Vol C Tables 4.2.6.8 and 6.1.1.4'
H H 0.0000 0.0000 'International Tables Vol C Tables 4.2.6.8 and 6.1.1.4'
B B 0.0013 0.0007 'International Tables Vol C Tables 4.2.6.8 and 6.1.1.4'
F F 0.0171 0.0103 'International Tables Vol C Tables 4.2.6.8 and 6.1.1.4'
P P 0.1023 0.0942 'International Tables Vol C Tables 4.2.6.8 and 6.1.1.4'

loop_
_geom_angle_atom_site_label_1
_geom_angle_atom_site_label_2
_geom_angle_atom_site_label_3
_geom_angle
C1 P1 C3 106.74(16)
C1 P1 C11 112.62(15)
C3 P1 C11 119.82(15)
C1 P1 H1 105.8(12)
C3 P1 H1 107.0(12)
C11 P1 H1 103.9(12)
C2 B1 C4 107.5(3)
C2 B1 C51 106.1(3)
C4 B1 C51 113.6(3)
C2 B1 C41 115.7(3)
C4 B1 C41 109.3(3)
C51 B1 C41 104.7(3)
C2 C1 P1 110.7(2)
C2 C1 H1A 109.5
P1 C1 H1A 109.5
C2 C1 H1B 109.5
P1 C1 H1B 109.5
H1A C1 H1B 108.1
C1 C2 B1 116.9(3)
C1 C2 H2A 108.1
B1 C2 H2A 108.1
C1 C2 H2B 108.1
B1 C2 H2B 108.1
H2A C2 H2B 107.3
C4 C3 P1 107.5(2)
C4 C3 H3A 110.2
P1 C3 H3A 110.2
C4 C3 H3B 110.2
P1 C3 H3B 110.2
H3A C3 H3B 108.5
C3 C4 B1 113.6(3)
C3 C4 H4A 108.8
B1 C4 H4A 108.8
C3 C4 H4B 108.8
B1 C4 H4B 108.8
H4A C4 H4B 107.7
C12 C11 C16 120.0(3)
C12 C11 P1 121.3(2)
C16 C11 P1 118.6(2)
C13 C12 C11 119.0(3)
C13 C12 C21 118.0(3)
C11 C12 C21 123.0(3)
C14 C13 C12 121.2(3)
C14 C13 H13 119.4
C12 C13 H13 119.4
C15 C14 C13 119.7(3)
C15 C14 H14 120.2
C13 C14 H14 120.2
C14 C15 C16 121.7(3)
C14 C15 H15 119.2
C16 C15 H15 119.2
C15 C16 C11 118.5(3)
C15 C16 C31 118.5(3)
C11 C16 C31 123.0(3)
C22 C21 C26 119.9(3)
C22 C21 C12 120.1(3)
C26 C21 C12 119.9(3)
C23 C22 C21 119.2(3)
C23 C22 C27 119.0(3)
C21 C22 C27 121.7(3)
C24 C23 C22 121.9(3)
C24 C23 H23 119.0
C22 C23 H23 119.0
C23 C24 C25 117.8(3)
C23 C24 C28 121.4(3)
C25 C24 C28 120.7(3)
C26 C25 C24 122.1(3)
C26 C25 H25 118.9
C24 C25 H25 118.9
C25 C26 C21 119.0(3)
C25 C26 C29 119.5(3)
C21 C26 C29 121.4(3)
C22 C27 H27A 109.5
C22 C27 H27B 109.5
H27A C27 H27B 109.5
C22 C27 H27C 109.5
H27A C27 H27C 109.5
H27B C27 H27C 109.5
C24 C28 H28A 109.5
C24 C28 H28B 109.5
H28A C28 H28B 109.5
C24 C28 H28C 109.5
H28A C28 H28C 109.5
H28B C28 H28C 109.5
C26 C29 H29A 109.5
C26 C29 H29B 109.5
H29A C29 H29B 109.5
C26 C29 H29C 109.5
H29A C29 H29C 109.5
H29B C29 H29C 109.5
C36 C31 C32 120.5(3)
C36 C31 C16 119.3(3)
C32 C31 C16 120.2(3)
C33 C32 C31 118.7(3)
C33 C32 C37 119.3(3)
C31 C32 C37 122.0(3)
C32 C33 C34 122.0(3)
C32 C33 H33 119.0
C34 C33 H33 119.0
C35 C34 C33 118.1(3)
C35 C34 C38 121.3(3)
C33 C34 C38 120.6(3)
C34 C35 C36 122.2(3)
C34 C35 H35 118.9
C36 C35 H35 118.9
C35 C36 C31 118.6(3)
C35 C36 C39 120.3(3)
C31 C36 C39 121.2(3)
C32 C37 H37A 109.5
C32 C37 H37B 109.5
H37A C37 H37B 109.5
C32 C37 H37C 109.5
H37A C37 H37C 109.5
H37B C37 H37C 109.5
C34 C38 H38A 109.5
C34 C38 H38B 109.5
H38A C38 H38B 109.5
C34 C38 H38C 109.5
H38A C38 H38C 109.5
H38B C38 H38C 109.5
C36 C39 H39A 109.5
C36 C39 H39B 109.5
H39A C39 H39B 109.5
C36 C39 H39C 109.5
H39A C39 H39C 109.5
H39B C39 H39C 109.5
C42 C41 C46 111.7(3)
C42 C41 B1 127.8(3)
C46 C41 B1 120.3(3)
F42 C42 C41 120.6(3)
F42 C42 C43 114.1(3)
C41 C42 C43 125.3(3)
F43 C43 C44 120.0(3)
F43 C43 C42 120.9(3)
C44 C43 C42 119.1(3)
F44 C44 C43 120.3(3)
F44 C44 C45 120.3(3)
C43 C44 C45 119.3(3)
F45 C45 C44 120.0(3)
F45 C45 C46 120.8(3)
C44 C45 C46 119.2(3)
F46 C46 C45 115.0(3)
F46 C46 C41 119.6(3)
C45 C46 C41 125.3(3)
C56 C51 C52 111.6(3)
C56 C51 B1 128.5(3)
C52 C51 B1 119.9(3)
F52 C52 C53 115.7(3)
F52 C52 C51 118.9(3)
C53 C52 C51 125.4(3)
F53 C53 C52 120.9(3)
F53 C53 C54 119.6(3)
C52 C53 C54 119.6(3)
F54 C54 C55 121.1(3)
F54 C54 C53 120.3(3)
C55 C54 C53 118.6(3)
F55 C55 C54 119.5(3)
F55 C55 C56 120.6(3)
C54 C55 C56 119.9(3)
F56 C56 C55 115.0(3)
F56 C56 C51 120.1(3)
C55 C56 C51 124.9(3)

loop_
_geom_bond_atom_site_label_1
_geom_bond_atom_site_label_2
_geom_bond_distance
P1 C1 1.786(3)
P1 C3 1.786(3)
P1 C11 1.803(3)
P1 H1 1.32(3)
B1 C2 1.648(5)
B1 C4 1.652(5)
B1 C51 1.656(5)
B1 C41 1.663(5)
C1 C2 1.540(4)
C1 H1A 0.99
C1 H1B 0.99
C2 H2A 0.99
C2 H2B 0.99
C3 C4 1.546(5)
C3 H3A 0.99
C3 H3B 0.99
C4 H4A 0.99
C4 H4B 0.99
C11 C12 1.416(4)
C11 C16 1.420(4)
C12 C13 1.390(5)
C12 C21 1.496(4)
C13 C14 1.385(5)
C13 H13 0.95
C14 C15 1.385(5)
C14 H14 0.95
C15 C16 1.387(5)
C15 H15 0.95
C16 C31 1.504(4)
C21 C22 1.405(4)
C21 C26 1.405(5)
C22 C23 1.391(4)
C22 C27 1.506(5)
C23 C24 1.390(5)
C23 H23 0.95
C24 C25 1.398(5)
C24 C28 1.504(5)
C25 C26 1.387(5)
C25 H25 0.95
C26 C29 1.514(5)
C27 H27A 0.98
C27 H27B 0.98
C27 H27C 0.98
C28 H28A 0.98
C28 H28B 0.98
C28 H28C 0.98
C29 H29A 0.98
C29 H29B 0.98
C29 H29C 0.98
C31 C36 1.399(4)
C31 C32 1.407(5)
C32 C33 1.388(5)
C32 C37 1.511(5)
C33 C34 1.390(5)
C33 H33 0.95
C34 C35 1.386(5)
C34 C38 1.511(5)
C35 C36 1.394(5)
C35 H35 0.95
C36 C39 1.508(5)
C37 H37A 0.98
C37 H37B 0.98
C37 H37C 0.98
C38 H38A 0.98
C38 H38B 0.98
C38 H38C 0.98
C39 H39A 0.98
C39 H39B 0.98
C39 H39C 0.98
C41 C42 1.389(4)
C41 C46 1.391(5)
C42 F42 1.360(4)
C42 C43 1.390(4)
C43 F43 1.343(4)
C43 C44 1.367(5)
C44 F44 1.355(4)
C44 C45 1.367(5)
C45 F45 1.356(4)
C45 C46 1.384(5)
C46 F46 1.358(4)
C51 C56 1.387(4)
C51 C52 1.403(4)
C52 F52 1.358(3)
C52 C53 1.367(5)
C53 F53 1.356(4)
C53 C54 1.370(5)
C54 F54 1.347(4)
C54 C55 1.369(5)
C55 F55 1.353(4)
C55 C56 1.379(5)
C56 F56 1.362(3)

loop_
_geom_torsion_atom_site_label_1
_geom_torsion_atom_site_label_2
_geom_torsion_atom_site_label_3
_geom_torsion_atom_site_label_4
_geom_torsion
C3 P1 C1 C2 -51.3(3)
C11 P1 C1 C2 175.3(2)
P1 C1 C2 B1 53.6(3)
C4 B1 C2 C1 -55.4(4)
C51 B1 C2 C1 -177.4(2)
C41 B1 C2 C1 67.0(4)
C1 P1 C3 C4 56.6(2)
C11 P1 C3 C4 -173.9(2)
P1 C3 C4 B1 -64.8(3)
C2 B1 C4 C3 61.6(3)
C51 B1 C4 C3 178.7(3)
C41 B1 C4 C3 -64.7(4)
C1 P1 C11 C12 68.8(3)
C3 P1 C11 C12 -57.9(3)
C1 P1 C11 C16 -106.7(3)
C3 P1 C11 C16 126.6(3)
C16 C11 C12 C13 1.4(5)
P1 C11 C12 C13 -174.1(3)
C16 C11 C12 C21 -178.4(3)
P1 C11 C12 C21 6.1(4)
C11 C12 C13 C14 -0.5(5)
C21 C12 C13 C14 179.3(3)
C12 C13 C14 C15 -0.2(6)
C13 C14 C15 C16 -0.1(6)
C14 C15 C16 C11 1.0(5)
C14 C15 C16 C31 -178.8(3)
C12 C11 C16 C15 -1.6(5)
P1 C11 C16 C15 174.0(3)
C12 C11 C16 C31 178.1(3)
P1 C11 C16 C31 -6.3(4)
C13 C12 C21 C22 83.0(4)
C11 C12 C21 C22 -97.2(4)
C13 C12 C21 C26 -91.9(4)
C11 C12 C21 C26 87.9(4)
C26 C21 C22 C23 -1.6(5)
C12 C21 C22 C23 -176.6(3)
C26 C21 C22 C27 175.2(3)
C12 C21 C22 C27 0.3(5)
C21 C22 C23 C24 0.8(5)
C27 C22 C23 C24 -176.1(3)
C22 C23 C24 C25 0.4(5)
C22 C23 C24 C28 177.1(3)
C23 C24 C25 C26 -0.9(6)
C28 C24 C25 C26 -177.6(3)
C24 C25 C26 C21 0.1(6)
C24 C25 C26 C29 177.8(4)
C22 C21 C26 C25 1.2(5)
C12 C21 C26 C25 176.2(3)
C22 C21 C26 C29 -176.5(3)
C12 C21 C26 C29 -1.5(5)
C15 C16 C31 C36 92.7(4)
C11 C16 C31 C36 -87.1(4)
C15 C16 C31 C32 -85.4(4)
C11 C16 C31 C32 94.9(4)
C36 C31 C32 C33 0.4(5)
C16 C31 C32 C33 178.4(3)
C36 C31 C32 C37 179.8(3)
C16 C31 C32 C37 -2.1(5)
C31 C32 C33 C34 0.4(5)
C37 C32 C33 C34 -179.1(3)
C32 C33 C34 C35 -0.6(5)
C32 C33 C34 C38 178.9(3)
C33 C34 C35 C36 0.2(5)
C38 C34 C35 C36 -179.4(4)
C34 C35 C36 C31 0.6(5)
C34 C35 C36 C39 -179.9(4)
C32 C31 C36 C35 -0.8(5)
C16 C31 C36 C35 -178.9(3)
C32 C31 C36 C39 179.7(3)
C16 C31 C36 C39 1.6(5)
C2 B1 C41 C42 7.4(5)
C4 B1 C41 C42 128.9(4)
C51 B1 C41 C42 -109.1(4)
C2 B1 C41 C46 -177.3(3)
C4 B1 C41 C46 -55.8(4)
C51 B1 C41 C46 66.3(4)
C46 C41 C42 F42 -177.0(3)
B1 C41 C42 F42 -1.4(5)
C46 C41 C42 C43 1.2(5)
B1 C41 C42 C43 176.9(3)
F42 C42 C43 F43 -1.0(5)
C41 C42 C43 F43 -179.3(3)
F42 C42 C43 C44 178.9(3)
C41 C42 C43 C44 0.6(6)
F43 C43 C44 F44 -1.6(5)
C42 C43 C44 F44 178.5(3)
F43 C43 C44 C45 178.6(3)
C42 C43 C44 C45 -1.3(6)
F44 C44 C45 F45 1.2(6)
C43 C44 C45 F45 -179.0(3)
F44 C44 C45 C46 -179.6(3)
C43 C44 C45 C46 0.2(6)
F45 C45 C46 F46 2.5(5)
C44 C45 C46 F46 -176.7(3)
F45 C45 C46 C41 -179.0(3)
C44 C45 C46 C41 1.9(6)
C42 C41 C46 F46 176.1(3)
B1 C41 C46 F46 0.0(5)
C42 C41 C46 C45 -2.5(5)
B1 C41 C46 C45 -178.5(4)
C2 B1 C51 C56 114.8(3)
C4 B1 C51 C56 -3.1(5)
C41 B1 C51 C56 -122.3(3)
C2 B1 C51 C52 -63.8(3)
C4 B1 C51 C52 178.2(3)
C41 B1 C51 C52 59.1(4)
C56 C51 C52 F52 179.4(3)
B1 C51 C52 F52 -1.8(4)
C56 C51 C52 C53 0.4(5)
B1 C51 C52 C53 179.3(3)
F52 C52 C53 F53 -0.7(4)
C51 C52 C53 F53 178.3(3)
F52 C52 C53 C54 -178.7(3)
C51 C52 C53 C54 0.3(5)
F53 C53 C54 F54 -0.3(5)
C52 C53 C54 F54 177.8(3)
F53 C53 C54 C55 -178.9(3)
C52 C53 C54 C55 -0.8(5)
F54 C54 C55 F55 2.0(5)
C53 C54 C55 F55 -179.4(3)
F54 C54 C55 C56 -177.9(3)
C53 C54 C55 C56 0.7(5)
F55 C55 C56 F56 -0.7(4)
C54 C55 C56 F56 179.2(3)
F55 C55 C56 C51 -179.9(3)
C54 C55 C56 C51 0.0(5)
C52 C51 C56 F56 -179.7(3)
B1 C51 C56 F56 1.6(5)
C52 C51 C56 C55 -0.5(5)
B1 C51 C56 C55 -179.3(3)

loop_
_platon_squeeze_void_nr
_platon_squeeze_void_average_x
_platon_squeeze_void_average_y
_platon_squeeze_void_average_z
_platon_squeeze_void_volume
_platon_squeeze_void_count_electrons
_platon_squeeze_void_content
1 -0.033 0.000 0.500 482 145 ' '
2 -0.189 0.500 0.000 482 145 ' '
